data_1566117
loop_
_publ_author_name
'Su, Qing'
'Li, Pei'
'He, Mina'
'Wu, Qiaolin'
'Ye, Ling'
'Mu, Ying'
'Ma, Yudan'

_publ_section_title
;
 A new anilido-imine compound containing o-OMe-anilinyl derived from an
 unexpected adduct: Synthesis, crystal structure and its coordination
 capability
;
_journal_issue 4
_journal_name_full 'Comptes Rendus Chimie'
_journal_page_first 377
_journal_page_last 385
_journal_paper_doi 10.1016/j.crci.2013.09.005
_journal_volume 17
_journal_year 2014
_chemical_formula_sum 'C50 H58 N4 O4 Zn3'
_chemical_formula_weight 975.11
_space_group_IT_number 15
_space_group_name_Hall '-C 2yc'
_space_group_name_H-M_alt 'C 1 2/c 1'
_symmetry_cell_setting monoclinic
_symmetry_space_group_name_H-M 'C 1 2/c 1'
_atom_sites_solution_hydrogens geom
_atom_sites_solution_primary direct
_atom_sites_solution_secondary difmap
_audit_creation_method SHELXL-97
_cell_angle_alpha 90.00
_cell_angle_beta 108.54(3)
_cell_angle_gamma 90.00
_cell_formula_units_Z 4
_cell_length_a 17.954(4)
_cell_length_b 13.364(3)
_cell_length_c 19.999(4)
_cell_measurement_reflns_used 11557
_cell_measurement_temperature 293(2)
_cell_measurement_theta_max 27.44
_cell_measurement_theta_min 3.05
_cell_volume 4549.5(19)
_computing_cell_refinement RAPID-AUTO
_computing_data_collection RAPID-AUTO
_computing_data_reduction RAPID-AUTO
_computing_molecular_graphics SHELXTL-XP
_computing_publication_material SHELXTL
_computing_structure_refinement 'SHELXL-97 (Sheldrick, 1997)'
_computing_structure_solution 'SHELXS-97 (Sheldrick, 1990)'
_diffrn_ambient_temperature 293(2)
_diffrn_measured_fraction_theta_full 0.988
_diffrn_measured_fraction_theta_max 0.988
_diffrn_measurement_device_type 'Rigaku RAXIS-RAPID'
_diffrn_measurement_method '\w scans'
_diffrn_radiation_monochromator graphite
_diffrn_radiation_source 'fine-focus sealed tube'
_diffrn_radiation_type MoK\a
_diffrn_radiation_wavelength 0.71073
_diffrn_reflns_av_R_equivalents 0.1073
_diffrn_reflns_av_sigmaI/netI 0.0927
_diffrn_reflns_limit_h_max 23
_diffrn_reflns_limit_h_min -21
_diffrn_reflns_limit_k_max 16
_diffrn_reflns_limit_k_min -17
_diffrn_reflns_limit_l_max 25
_diffrn_reflns_limit_l_min -25
_diffrn_reflns_number 21393
_diffrn_reflns_theta_full 27.47
_diffrn_reflns_theta_max 27.47
_diffrn_reflns_theta_min 3.05
_exptl_absorpt_coefficient_mu 1.618
_exptl_absorpt_correction_T_max 0.7454
_exptl_absorpt_correction_T_min 0.6841
_exptl_absorpt_correction_type multi-scan
_exptl_crystal_colour red
_exptl_crystal_density_diffrn 1.424
_exptl_crystal_density_method 'not measured'
_exptl_crystal_description block
_exptl_crystal_F_000 2032
_exptl_crystal_size_max 0.25
_exptl_crystal_size_mid 0.21
_exptl_crystal_size_min 0.19
_refine_diff_density_max 1.398
_refine_diff_density_min -0.520
_refine_diff_density_rms 0.104
_refine_ls_extinction_coef 0.0016(4)
_refine_ls_extinction_expression Fc^*^=kFc[1+0.001xFc^2^\l^3^/sin(2\q)]^-1/4^
_refine_ls_extinction_method SHELXL
_refine_ls_goodness_of_fit_ref 1.041
_refine_ls_hydrogen_treatment mixed
_refine_ls_matrix_type full
_refine_ls_number_parameters 281
_refine_ls_number_reflns 5160
_refine_ls_number_restraints 18
_refine_ls_restrained_S_all 1.058
_refine_ls_R_factor_all 0.1606
_refine_ls_R_factor_gt 0.0841
_refine_ls_shift/su_max 0.000
_refine_ls_shift/su_mean 0.000
_refine_ls_structure_factor_coef Fsqd
_refine_ls_weighting_details 'calc w=1/[\s^2^(Fo^2^)+(0.1069P)^2^+14.9666P] where P=(Fo^2^+2Fc^2^)/3'
_refine_ls_weighting_scheme calc
_refine_ls_wR_factor_gt 0.2031
_refine_ls_wR_factor_ref 0.2421
_reflns_number_gt 2664
_reflns_number_total 5160
_reflns_threshold_expression >2sigma(I)
_cod_data_source_file CRC-2014-17-377.cif
_cod_data_source_block 3
_cod_depositor_comments
;
The following automatic conversions were performed:

data item '_symmetry_cell_setting' value 'Monoclinic' was changed to
'monoclinic' in accordance with the built-in table derived from the
CIF Core dictionary named 'cif_core.dic' version 2.4.5 last updated
on 2014-11-21.

Automatic conversion script
Id: cif_fix_values 8738 2021-04-28 16:35:53Z antanas 
;
_cod_original_cell_volume 4549.3(16)
_cod_original_sg_symbol_H-M C2/c
_cod_database_code 1566117

loop_
_symmetry_equiv_pos_as_xyz
'x, y, z'
'-x, y, -z+1/2'
'x+1/2, y+1/2, z'
'-x+1/2, y+1/2, -z+1/2'
'-x, -y, -z'
'x, -y, z-1/2'
'-x+1/2, -y+1/2, -z'
'x+1/2, -y+1/2, z-1/2'

loop_
_atom_site_label
_atom_site_type_symbol
_atom_site_fract_x
_atom_site_fract_y
_atom_site_fract_z
_atom_site_U_iso_or_equiv
_atom_site_adp_type
_atom_site_occupancy
_atom_site_symmetry_multiplicity
_atom_site_calc_flag
_atom_site_refinement_flags
_atom_site_disorder_assembly
_atom_site_disorder_group
Zn1 Zn 0.0000 0.88722(8) 0.2500 0.0443(3) Uani 1 2 d S . .
Zn2 Zn 0.10543(5) 0.88588(6) 0.17470(5) 0.0547(3) Uani 1 1 d . . .
O1 O 0.1235(3) 1.0481(4) 0.2275(3) 0.0581(13) Uani 1 1 d . . .
O2 O 0.0504(3) 0.7175(4) 0.1524(3) 0.0626(14) Uani 1 1 d . . .
N1 N -0.0067(3) 0.9510(4) 0.1573(3) 0.0452(13) Uani 1 1 d . . .
N2 N 0.1070(3) 0.8198(4) 0.2721(3) 0.0476(14) Uani 1 1 d . . .
C1 C 0.1650(4) 0.8675(5) 0.3319(4) 0.0554(19) Uani 1 1 d . . .
C2 C 0.2455(5) 0.8592(6) 0.3319(6) 0.076(3) Uani 1 1 d . . .
H2 H 0.2555 0.8211 0.2968 0.091 Uiso 1 1 calc R . .
C3 C 0.3079(6) 0.9046(8) 0.3812(7) 0.089(3) Uani 1 1 d . . .
H3 H 0.3578 0.9051 0.3765 0.107 Uiso 1 1 calc R . .
C4 C 0.2950(6) 0.9444(9) 0.4317(8) 0.108(4) Uani 1 1 d . . .
H4 H 0.3369 0.9733 0.4664 0.130 Uiso 1 1 calc R . .
C5 C 0.2191(7) 0.9487(10) 0.4399(6) 0.112(4) Uani 1 1 d . . .
H5 H 0.2129 0.9845 0.4777 0.135 Uiso 1 1 calc R . .
C6 C 0.1501(6) 0.8987(7) 0.3909(5) 0.086(3) Uani 1 1 d U . .
C7 C 0.0701(5) 0.9012(5) 0.3996(4) 0.0562(19) Uani 1 1 d . . .
H7 H 0.0547 0.8311 0.3892 0.067 Uiso 1 1 calc R . .
C8 C 0.0636(7) 0.9091(7) 0.4717(5) 0.089(3) Uani 1 1 d . . .
H8A H 0.0105 0.8923 0.4701 0.107 Uiso 1 1 calc R . .
H8B H 0.0738 0.9775 0.4881 0.107 Uiso 1 1 calc R . .
C9 C 0.1232(7) 0.8374(8) 0.5251(5) 0.098(3) Uani 1 1 d U . .
H9A H 0.1652 0.8207 0.5071 0.147 Uiso 1 1 calc R . .
H9B H 0.0965 0.7773 0.5309 0.147 Uiso 1 1 calc R . .
H9C H 0.1441 0.8703 0.5698 0.147 Uiso 1 1 calc R . .
C10 C 0.1093(4) 0.7134(5) 0.2747(4) 0.0489(17) Uani 1 1 d . . .
C11 C 0.1405(4) 0.6584(5) 0.3362(4) 0.0574(19) Uani 1 1 d . . .
H11 H 0.1624 0.6917 0.3787 0.069 Uiso 1 1 calc R . .
C12 C 0.1395(5) 0.5546(6) 0.3351(5) 0.069(2) Uani 1 1 d . . .
H12 H 0.1601 0.5194 0.3771 0.083 Uiso 1 1 calc R . .
C13 C 0.1086(5) 0.5033(6) 0.2736(6) 0.077(3) Uani 1 1 d . . .
H13 H 0.1086 0.4337 0.2735 0.093 Uiso 1 1 calc R . .
C14 C 0.0775(5) 0.5555(6) 0.2114(5) 0.067(2) Uani 1 1 d . . .
H14 H 0.0559 0.5213 0.1691 0.080 Uiso 1 1 calc R . .
C15 C 0.0787(4) 0.6594(5) 0.2122(4) 0.0536(19) Uani 1 1 d . . .
C16 C 0.0301(7) 0.6663(7) 0.0861(5) 0.098(3) Uani 1 1 d . . .
H16A H 0.0725 0.6231 0.0852 0.147 Uiso 1 1 calc R . .
H16B H 0.0205 0.7143 0.0486 0.147 Uiso 1 1 calc R . .
H16C H -0.0164 0.6271 0.0800 0.147 Uiso 1 1 calc R . .
C17 C 0.0607(4) 1.1091(5) 0.1929(4) 0.0503(17) Uani 1 1 d . . .
C18 C 0.0643(5) 1.2123(6) 0.1949(4) 0.062(2) Uani 1 1 d . . .
H18 H 0.1100 1.2442 0.2220 0.074 Uiso 1 1 calc R . .
C19 C 0.0003(5) 1.2679(6) 0.1568(5) 0.075(2) Uani 1 1 d . . .
H19 H 0.0027 1.3375 0.1579 0.090 Uiso 1 1 calc R . .
C20 C -0.0662(5) 1.2208(6) 0.1177(5) 0.071(2) Uani 1 1 d . . .
H20 H -0.1091 1.2582 0.0913 0.085 Uiso 1 1 calc R . .
C21 C -0.0707(5) 1.1166(6) 0.1169(5) 0.066(2) Uani 1 1 d . . .
H21 H -0.1172 1.0856 0.0905 0.079 Uiso 1 1 calc R . .
C22 C -0.0071(4) 1.0579(5) 0.1547(4) 0.0515(17) Uani 1 1 d . . .
C23 C 0.1997(5) 1.0950(6) 0.2560(6) 0.095(3) Uani 1 1 d . . .
H23A H 0.2098 1.1361 0.2204 0.143 Uiso 1 1 calc R . .
H23B H 0.2395 1.0444 0.2707 0.143 Uiso 1 1 calc R . .
H23C H 0.2004 1.1357 0.2957 0.143 Uiso 1 1 calc R . .
C24 C 0.1813(6) 0.8848(7) 0.1213(7) 0.099(4) Uani 1 1 d . . .
H24A H 0.1563 0.9216 0.0782 0.119 Uiso 1 1 calc R . .
H24B H 0.2254 0.9253 0.1485 0.119 Uiso 1 1 calc R . .
C25 C 0.2118(10) 0.8060(13) 0.1024(9) 0.182(7) Uani 1 1 d U . .
H25A H 0.1716 0.7567 0.0840 0.273 Uiso 1 1 calc R . .
H25B H 0.2517 0.7790 0.1425 0.273 Uiso 1 1 calc R . .
H25C H 0.2347 0.8239 0.0667 0.273 Uiso 1 1 calc R . .

loop_
_atom_site_aniso_label
_atom_site_aniso_U_11
_atom_site_aniso_U_22
_atom_site_aniso_U_33
_atom_site_aniso_U_23
_atom_site_aniso_U_13
_atom_site_aniso_U_12
Zn1 0.0407(6) 0.0436(6) 0.0523(7) 0.000 0.0199(5) 0.000
Zn2 0.0524(6) 0.0547(6) 0.0656(6) -0.0106(4) 0.0310(5) -0.0109(4)
O1 0.055(3) 0.040(3) 0.075(4) -0.001(2) 0.016(3) -0.010(2)
O2 0.068(3) 0.048(3) 0.070(4) -0.013(3) 0.019(3) 0.000(2)
N1 0.046(3) 0.037(3) 0.053(3) -0.001(3) 0.016(3) -0.009(2)
N2 0.040(3) 0.039(3) 0.065(4) -0.007(3) 0.018(3) 0.003(2)
C1 0.051(4) 0.037(4) 0.075(5) 0.004(3) 0.017(4) -0.006(3)
C2 0.047(4) 0.049(5) 0.120(8) -0.014(5) 0.009(5) 0.003(3)
C3 0.069(6) 0.080(7) 0.121(10) 0.007(6) 0.034(7) 0.003(5)
C4 0.052(6) 0.093(8) 0.171(13) -0.011(8) 0.025(7) -0.013(5)
C5 0.094(8) 0.126(10) 0.115(10) -0.030(8) 0.031(7) 0.006(7)
C6 0.082(4) 0.090(5) 0.075(4) -0.025(4) 0.011(4) 0.028(4)
C7 0.066(5) 0.044(4) 0.052(4) -0.004(3) 0.011(4) -0.005(3)
C8 0.151(10) 0.067(6) 0.064(6) -0.005(5) 0.053(6) 0.028(6)
C9 0.124(5) 0.092(5) 0.070(4) 0.018(4) 0.021(4) -0.020(4)
C10 0.041(4) 0.038(4) 0.074(5) -0.005(4) 0.027(4) 0.004(3)
C11 0.051(4) 0.047(4) 0.075(6) -0.001(4) 0.022(4) 0.002(3)
C12 0.067(5) 0.049(5) 0.094(7) 0.008(5) 0.029(5) 0.008(4)
C13 0.069(5) 0.041(5) 0.125(9) -0.003(5) 0.034(6) 0.002(4)
C14 0.060(5) 0.042(5) 0.099(7) -0.015(4) 0.026(5) 0.001(4)
C15 0.043(4) 0.038(4) 0.085(6) -0.008(4) 0.028(4) 0.001(3)
C16 0.124(9) 0.079(7) 0.072(7) -0.028(5) 0.006(6) 0.012(6)
C17 0.057(4) 0.039(4) 0.060(5) 0.001(3) 0.027(4) -0.006(3)
C18 0.061(5) 0.048(5) 0.078(6) -0.007(4) 0.024(4) -0.013(4)
C19 0.090(6) 0.033(4) 0.108(7) -0.001(4) 0.040(6) -0.009(4)
C20 0.075(6) 0.044(5) 0.092(7) 0.015(4) 0.024(5) 0.009(4)
C21 0.055(5) 0.062(5) 0.080(6) 0.005(4) 0.021(4) -0.010(4)
C22 0.057(4) 0.044(4) 0.056(5) 0.002(3) 0.022(4) -0.007(3)
C23 0.060(5) 0.060(6) 0.141(10) 0.004(6) -0.003(6) -0.023(4)
C24 0.102(8) 0.091(7) 0.139(10) -0.039(6) 0.086(8) -0.035(6)
C25 0.180(8) 0.187(8) 0.191(8) -0.001(5) 0.076(5) 0.008(5)

loop_
_atom_type_symbol
_atom_type_description
_atom_type_scat_dispersion_real
_atom_type_scat_dispersion_imag
_atom_type_scat_source
C C 0.0033 0.0016 'International Tables Vol C Tables 4.2.6.8 and 6.1.1.4'
H H 0.0000 0.0000 'International Tables Vol C Tables 4.2.6.8 and 6.1.1.4'
N N 0.0061 0.0033 'International Tables Vol C Tables 4.2.6.8 and 6.1.1.4'
O O 0.0106 0.0060 'International Tables Vol C Tables 4.2.6.8 and 6.1.1.4'
Zn Zn 0.2839 1.4301 'International Tables Vol C Tables 4.2.6.8 and 6.1.1.4'

loop_
_geom_angle_atom_site_label_1
_geom_angle_atom_site_label_2
_geom_angle_atom_site_label_3
_geom_angle
_geom_angle_site_symmetry_1
_geom_angle_site_symmetry_3
N1 Zn1 N1 129.8(3) 2 .
N1 Zn1 N2 99.4(2) 2 2
N1 Zn1 N2 102.2(2) . 2
N1 Zn1 N2 102.2(2) 2 .
N1 Zn1 N2 99.4(2) . .
N2 Zn1 N2 127.6(3) 2 .
N1 Zn1 Zn2 49.56(15) 2 2
N1 Zn1 Zn2 130.85(15) . 2
N2 Zn1 Zn2 49.83(16) 2 2
N2 Zn1 Zn2 129.75(16) . 2
C24 Zn2 N1 134.1(4) . .
C24 Zn2 N2 132.7(4) . .
N1 Zn2 N2 93.2(2) . .
C24 Zn2 O1 103.0(3) . .
N1 Zn2 O1 71.80(19) . .
N2 Zn2 O1 90.68(19) . .
C24 Zn2 O2 101.7(3) . .
N1 Zn2 O2 92.33(18) . .
N2 Zn2 O2 70.8(2) . .
O1 Zn2 O2 155.21(17) . .
C17 O1 C23 117.3(6) . .
C17 O1 Zn2 109.8(4) . .
C23 O1 Zn2 123.1(5) . .
C15 O2 C16 116.7(6) . .
C15 O2 Zn2 110.2(4) . .
C16 O2 Zn2 125.3(6) . .
C22 N1 C7 115.2(6) . 2
C22 N1 Zn1 117.1(4) . .
C7 N1 Zn1 108.8(4) 2 .
C22 N1 Zn2 114.2(4) . .
C7 N1 Zn2 113.5(4) 2 .
Zn1 N1 Zn2 84.2(2) . .
C10 N2 C1 113.7(6) . .
C10 N2 Zn1 117.6(4) . .
C1 N2 Zn1 111.2(4) . .
C10 N2 Zn2 116.1(4) . .
C1 N2 Zn2 111.5(4) . .
Zn1 N2 Zn2 83.2(2) . .
C6 C1 C2 119.8(8) . .
C6 C1 N2 124.0(7) . .
C2 C1 N2 114.7(7) . .
C3 C2 C1 123.5(9) . .
C3 C2 H2 118.3 . .
C1 C2 H2 118.3 . .
C4 C3 C2 117.2(11) . .
C4 C3 H3 121.4 . .
C2 C3 H3 121.4 . .
C3 C4 C5 123.4(12) . .
C3 C4 H4 118.3 . .
C5 C4 H4 118.3 . .
C4 C5 C6 122.5(10) . .
C4 C5 H5 118.7 . .
C6 C5 H5 118.7 . .
C1 C6 C5 111.2(9) . .
C1 C6 C7 124.7(8) . .
C5 C6 C7 123.1(8) . .
N1 C7 C8 115.7(7) 2 .
N1 C7 C6 116.7(7) 2 .
C8 C7 C6 119.1(8) . .
N1 C7 H7 99.8 2 .
C8 C7 H7 99.8 . .
C6 C7 H7 99.8 . .
C7 C8 C9 111.7(7) . .
C7 C8 H8A 109.3 . .
C9 C8 H8A 109.3 . .
C7 C8 H8B 109.3 . .
C9 C8 H8B 109.3 . .
H8A C8 H8B 107.9 . .
C8 C9 H9A 109.5 . .
C8 C9 H9B 109.5 . .
H9A C9 H9B 109.5 . .
C8 C9 H9C 109.5 . .
H9A C9 H9C 109.5 . .
H9B C9 H9C 109.5 . .
C11 C10 C15 116.8(6) . .
C11 C10 N2 124.1(7) . .
C15 C10 N2 119.1(7) . .
C12 C11 C10 121.1(8) . .
C12 C11 H11 119.4 . .
C10 C11 H11 119.4 . .
C13 C12 C11 121.0(8) . .
C13 C12 H12 119.5 . .
C11 C12 H12 119.5 . .
C12 C13 C14 119.5(8) . .
C12 C13 H13 120.3 . .
C14 C13 H13 120.3 . .
C13 C14 C15 119.6(8) . .
C13 C14 H14 120.2 . .
C15 C14 H14 120.2 . .
O2 C15 C14 123.5(7) . .
O2 C15 C10 114.6(6) . .
C14 C15 C10 121.9(8) . .
O2 C16 H16A 109.5 . .
O2 C16 H16B 109.5 . .
H16A C16 H16B 109.5 . .
O2 C16 H16C 109.5 . .
H16A C16 H16C 109.5 . .
H16B C16 H16C 109.5 . .
C18 C17 O1 123.4(7) . .
C18 C17 C22 122.1(7) . .
O1 C17 C22 114.6(6) . .
C19 C18 C17 120.0(7) . .
C19 C18 H18 120.0 . .
C17 C18 H18 120.0 . .
C20 C19 C18 119.6(7) . .
C20 C19 H19 120.2 . .
C18 C19 H19 120.2 . .
C19 C20 C21 120.6(8) . .
C19 C20 H20 119.7 . .
C21 C20 H20 119.7 . .
C22 C21 C20 121.4(8) . .
C22 C21 H21 119.3 . .
C20 C21 H21 119.3 . .
C21 C22 C17 116.4(7) . .
C21 C22 N1 125.2(7) . .
C17 C22 N1 118.5(7) . .
O1 C23 H23A 109.5 . .
O1 C23 H23B 109.5 . .
H23A C23 H23B 109.5 . .
O1 C23 H23C 109.5 . .
H23A C23 H23C 109.5 . .
H23B C23 H23C 109.5 . .
C25 C24 Zn2 126.1(11) . .
C25 C24 H24A 105.8 . .
Zn2 C24 H24A 105.8 . .
C25 C24 H24B 105.8 . .
Zn2 C24 H24B 105.8 . .
H24A C24 H24B 106.2 . .
C24 C25 H25A 109.5 . .
C24 C25 H25B 109.5 . .
H25A C25 H25B 109.5 . .
C24 C25 H25C 109.5 . .
H25A C25 H25C 109.5 . .
H25B C25 H25C 109.5 . .

loop_
_geom_bond_atom_site_label_1
_geom_bond_atom_site_label_2
_geom_bond_distance
_geom_bond_site_symmetry_2
Zn1 N1 2.009(5) 2
Zn1 N1 2.009(5) .
Zn1 N2 2.040(5) 2
Zn1 N2 2.040(5) .
Zn1 Zn2 2.7684(10) 2
Zn2 C24 1.980(8) .
Zn2 N1 2.118(5) .
Zn2 N2 2.130(6) .
Zn2 O1 2.387(5) .
Zn2 O2 2.441(5) .
O1 C17 1.384(8) .
O1 C23 1.447(9) .
O2 C15 1.380(9) .
O2 C16 1.433(9) .
N1 C22 1.429(8) .
N1 C7 1.486(9) 2
N2 C10 1.422(8) .
N2 C1 1.459(9) .
C1 C6 1.356(12) .
C1 C2 1.448(11) .
C2 C3 1.376(13) .
C2 H2 0.9300 .
C3 C4 1.228(15) .
C3 H3 0.9300 .
C4 C5 1.424(14) .
C4 H4 0.9300 .
C5 C6 1.474(14) .
C5 H5 0.9300 .
C6 C7 1.501(13) .
C7 N1 1.486(9) 2
C7 C8 1.487(11) .
C7 H7 0.9800 .
C8 C9 1.573(13) .
C8 H8A 0.9700 .
C8 H8B 0.9700 .
C9 H9A 0.9600 .
C9 H9B 0.9600 .
C9 H9C 0.9600 .
C10 C11 1.389(10) .
C10 C15 1.395(10) .
C11 C12 1.388(11) .
C11 H11 0.9300 .
C12 C13 1.363(12) .
C12 H12 0.9300 .
C13 C14 1.379(12) .
C13 H13 0.9300 .
C14 C15 1.388(10) .
C14 H14 0.9300 .
C16 H16A 0.9600 .
C16 H16B 0.9600 .
C16 H16C 0.9600 .
C17 C18 1.381(10) .
C17 C22 1.394(10) .
C18 C19 1.378(11) .
C18 H18 0.9300 .
C19 C20 1.356(12) .
C19 H19 0.9300 .
C20 C21 1.394(10) .
C20 H20 0.9300 .
C21 C22 1.393(11) .
C21 H21 0.9300 .
C23 H23A 0.9600 .
C23 H23B 0.9600 .
C23 H23C 0.9600 .
C24 C25 1.298(17) .
C24 H24A 0.9700 .
C24 H24B 0.9700 .
C25 H25A 0.9600 .
C25 H25B 0.9600 .
C25 H25C 0.9600 .
